data_2200276
loop_
_publ_author_name
'Batsanov, Andrei S.'
'Howard, Judith A. K.'
'Robertson, Graham S.'
'Kilner, Melvin'

_publ_section_title
;
 <i>trans</i>-Diiodobis(triphenylphosphine)palladium(II)
 bis(tetrahydrofuran) solvate
;
_journal_issue 6
_journal_name_full 'Acta Crystallographica Section E'
_journal_page_first m233
_journal_page_last m234
_journal_paper_doi 10.1107/S1600536801007541
_journal_volume 57
_journal_year 2001
_chemical_formula_iupac '[Pd I2 (C18 H15 P1)2], 2C4 H8 O'
_chemical_formula_moiety 'C36 H30 I2 P2 Pd, 2C4 H8 O'
_chemical_formula_sum 'C44 H46 I2 O2 P2 Pd'
_chemical_formula_weight 1028.95
_chemical_name_systematic
;
trans-Diiodobis(triphenylphosphine)palladium(II)
bis(tetrahydrofuran) solvate
;
_space_group_IT_number 14
_symmetry_cell_setting monoclinic
_symmetry_space_group_name_Hall '-P 2ybc'
_symmetry_space_group_name_H-M 'P 1 21/c 1'
_audit_creation_method SHELXL
_cell_angle_alpha 90.00
_cell_angle_beta 90.350(10)
_cell_angle_gamma 90.00
_cell_formula_units_Z 2
_cell_length_a 12.011(3)
_cell_length_b 20.234(4)
_cell_length_c 8.625(2)
_cell_measurement_reflns_used 512
_cell_measurement_temperature 150(2)
_cell_measurement_theta_max 20
_cell_measurement_theta_min 12
_cell_volume 2096.1(8)
_computing_cell_refinement SMART
_computing_data_collection 'SMART (Siemens, 1995)'
_computing_data_reduction 'SAINT (Siemens, 1995)'
_computing_molecular_graphics 'SHELXTL (Siemens, 1995)'
_computing_publication_material SHELXTL
_computing_structure_refinement 'SHELXL93 (Sheldrick, 1993)'
_computing_structure_solution 'SHELXS86 (Sheldrick, 1990)'
_diffrn_ambient_temperature 150(2)
_diffrn_measured_fraction_theta_full .998
_diffrn_measured_fraction_theta_max .998
_diffrn_measurement_device 'SMART 1K CCD area-detector'
_diffrn_measurement_method \w
_diffrn_radiation_monochromator graphite
_diffrn_radiation_source 'fine-focus sealed tube'
_diffrn_radiation_type MoK\a
_diffrn_radiation_wavelength .71073
_diffrn_reflns_av_R_equivalents .0557
_diffrn_reflns_av_sigmaI/netI .0472
_diffrn_reflns_limit_h_max 16
_diffrn_reflns_limit_h_min -11
_diffrn_reflns_limit_k_max 28
_diffrn_reflns_limit_k_min -25
_diffrn_reflns_limit_l_max 12
_diffrn_reflns_limit_l_min -12
_diffrn_reflns_number 15358
_diffrn_reflns_theta_full 27.50
_diffrn_reflns_theta_max 27.50
_diffrn_reflns_theta_min 1.01
_diffrn_standards_decay_% .2
_exptl_absorpt_coefficient_mu 2.027
_exptl_absorpt_correction_T_max .7945
_exptl_absorpt_correction_T_min .7085
_exptl_absorpt_correction_type integration
_exptl_absorpt_process_details '(XPREP SHELXTL; Siemens, 1995), R~int~ = 0.061 before correction'
_exptl_crystal_colour orange
_exptl_crystal_density_diffrn 1.630
_exptl_crystal_description block
_exptl_crystal_F_000 1016
_exptl_crystal_size_max .20
_exptl_crystal_size_mid .15
_exptl_crystal_size_min .12
_refine_diff_density_max .638
_refine_diff_density_min -.517
_refine_ls_extinction_coef .00070(10)
_refine_ls_extinction_method SHELXL
_refine_ls_goodness_of_fit_ref 1.140
_refine_ls_hydrogen_treatment constr
_refine_ls_matrix_type full
_refine_ls_number_parameters 233
_refine_ls_number_reflns 4806
_refine_ls_number_restraints 2
_refine_ls_restrained_S_all 1.140
_refine_ls_R_factor_all .0518
_refine_ls_R_factor_gt .0361
_refine_ls_shift/su_max .002
_refine_ls_shift/su_mean .000
_refine_ls_structure_factor_coef Fsqd
_refine_ls_weighting_details 'calc w = 1/[\s^2^(Fo^2^)+5.8022P] where P = (Fo^2^+2Fc^2^)/3'
_refine_ls_weighting_scheme calc
_refine_ls_wR_factor_ref .0730
_reflns_number_gt 4029
_reflns_number_total 4806
_reflns_threshold_expression I>2\s(I)
_cod_data_source_file bt6043.cif
_cod_data_source_block I
_cod_depositor_comments
;
The following automatic conversions were performed:
'_symmetry_cell_setting' value 'Monoclinic' changed to 'monoclinic'
according to '/home/saulius/struct/CIF-dictionaries/cif_core.dic'
dictionary named 'cif_core.dic' version 2.4.1 from 2010-06-29.

Automatic conversion script
Id: cif_fix_enum 1527 2010-12-29 10:47:43Z saulius 

The following automatic conversions were performed:

'_symmetry_cell_setting' value 'Monoclinic' changed to 'monoclinic'
according to /home/saulius/struct/CIF-dictionaries/cif_core.dic
dictionary named 'cif_core.dic' version 2.4.1 from 2010-06-29.

Automatic conversion script
Id: cif_fix_values 1715 2011-07-08 13:25:40Z adriana 
;
_cod_original_sg_symbol_H-M 'P 21/c'
_cod_database_code 2200276
_cod_database_fobs_code 2200276

loop_
_symmetry_equiv_pos_as_xyz
'x, y, z'
'-x, y+1/2, -z+1/2'
'-x, -y, -z'
'x, -y-1/2, z-1/2'

loop_
_atom_site_label
_atom_site_fract_x
_atom_site_fract_y
_atom_site_fract_z
_atom_site_U_iso_or_equiv
_atom_site_adp_type
_atom_site_calc_flag
_atom_site_refinement_flags
_atom_site_occupancy
_atom_site_disorder_assembly
_atom_site_disorder_group
_atom_site_type_symbol
I .59876(2) .612148(12) .44335(3) .02307(8) Uani d . 1 . . I
Pd .5000 .5000 .5000 .01538(10) Uani d S 1 . . Pd
P .64544(9) .43845(5) .39338(12) .0175(2) Uani d . 1 . . P
C11 .7618(3) .48191(19) .3002(5) .0227(9) Uani d . 1 . . C
C12 .8411(4) .5116(2) .3946(6) .0292(10) Uani d . 1 . . C
H12 .8365 .5086 .5043 .035 Uiso d R 1 . . H
C13 .9297(4) .5464(2) .3289(7) .0389(12) Uani d . 1 . . C
H13 .9837 .5671 .3936 .047 Uiso d R 1 . . H
C14 .9379(4) .5519(3) .1699(7) .0421(13) Uani d . 1 . . C
H14 .9988 .5755 .1269 .050 Uiso d R 1 . . H
C15 .8594(4) .5223(3) .0760(7) .0420(13) Uani d . 1 . . C
H15 .8662 .5264 -.0333 .050 Uiso d R 1 . . H
C16 .7715(4) .4873(2) .1405(6) .0291(10) Uani d . 1 . . C
H16 .7169 .4679 .0747 .035 Uiso d R 1 . . H
C21 .7204(3) .3875(2) .5338(5) .0200(8) Uani d . 1 . . C
C22 .8110(3) .3485(2) .4864(5) .0225(9) Uani d . 1 . . C
H22 .8295 .3464 .3796 .027 Uiso d R 1 . . H
C23 .8705(4) .3115(2) .5953(5) .0269(10) Uani d . 1 . . C
H23 .9320 .2857 .5621 .032 Uiso d R 1 . . H
C24 .8424(4) .3143(2) .7509(6) .0298(10) Uani d . 1 . . C
H24 .8824 .2882 .8239 .036 Uiso d R 1 . . H
C25 .7543(4) .3537(2) .8003(5) .0302(10) Uani d . 1 . . C
H25 .7356 .3560 .9070 .036 Uiso d R 1 . . H
C26 .6932(4) .3901(2) .6908(5) .0246(9) Uani d . 1 . . C
H26 .6328 .4169 .7235 .029 Uiso d R 1 . . H
C31 .5899(3) .3863(2) .2394(5) .0197(8) Uani d . 1 . . C
C32 .6119(4) .31897(19) .2232(5) .0222(9) Uani d . 1 . . C
H32 .6589 .2974 .2964 .027 Uiso d R 1 . . H
C33 .5657(4) .2831(2) .1016(5) .0287(10) Uani d . 1 . . C
H33 .5803 .2371 .0915 .034 Uiso d R 1 . . H
C34 .4968(4) .3137(2) -.0057(5) .0309(10) Uani d . 1 . . C
H34 .4655 .2889 -.0887 .037 Uiso d R 1 . . H
C35 .4727(4) .3808(2) .0095(5) .0290(10) Uani d . 1 . . C
H35 .4270 .4020 -.0658 .035 Uiso d R 1 . . H
C36 .5175(4) .4165(2) .1319(5) .0248(9) Uani d . 1 . . C
H36 .4980 .4617 .1449 .030 Uiso d R 1 . . H
O1 .0569(4) .2825(3) .2968(6) .0811(16) Uani d D 1 . . O
C2A .1011(8) .3458(5) .2895(13) .050(3) Uiso d PD .60 A 1 C
H20A .1188 .3631 .3942 .065 Uiso d PR .60 A 1 H
H21A .0455 .3755 .2406 .065 Uiso d PR .60 A 1 H
C2B .0792(11) .3437(7) .220(2) .060(5) Uiso d PD .40 A 2 C
H20B .0558 .3822 .2831 .078 Uiso d PR .40 A 2 H
H21B .0388 .3446 .1199 .078 Uiso d PR .40 A 2 H
C3 .2035(5) .3432(3) .1912(8) .0529(15) Uani d D 1 . . C
H30 .2502 .3772 .2426 .069 Uiso d R 1 A . H
H31 .2029 .3515 .0780 .069 Uiso d R 1 . . H
C4 .2456(5) .2751(3) .2353(9) .0641(19) Uani d . 1 A . C
H40 .2950 .2754 .3276 .083 Uiso d R 1 . . H
H41 .2868 .2565 .1463 .083 Uiso d R 1 . . H
C5 .1434(6) .2357(4) .2579(10) .075(2) Uani d . 1 A . C
H50 .1212 .2105 .1642 .097 Uiso d R 1 . . H
H51 .1556 .2041 .3440 .097 Uiso d R 1 . . H

loop_
_atom_site_aniso_label
_atom_site_aniso_U_11
_atom_site_aniso_U_22
_atom_site_aniso_U_33
_atom_site_aniso_U_12
_atom_site_aniso_U_13
_atom_site_aniso_U_23
I .02519(15) .01400(12) .03006(16) -.00184(11) .00310(11) .00015(11)
Pd .0174(2) .01099(18) .0177(2) .00050(16) .00067(16) -.00094(15)
P .0200(5) .0133(5) .0192(5) .0010(4) .0007(4) -.0003(4)
C11 .021(2) .0108(17) .036(3) .0037(15) .0084(18) -.0017(16)
C12 .026(2) .022(2) .040(3) -.0021(18) -.001(2) .0013(19)
C13 .024(3) .026(2) .067(4) -.0044(19) .001(2) .004(2)
C14 .035(3) .033(3) .059(4) -.005(2) .020(3) .006(3)
C15 .046(3) .035(3) .046(3) .000(2) .021(3) .006(2)
C16 .032(3) .024(2) .031(2) -.0005(18) .007(2) -.0005(19)
C21 .0159(19) .0176(18) .027(2) -.0051(16) -.0037(16) -.0012(17)
C22 .023(2) .023(2) .021(2) .0014(17) -.0014(17) -.0019(17)
C23 .026(2) .020(2) .035(3) .0041(17) -.0024(19) -.0040(18)
C24 .028(2) .024(2) .037(3) -.0025(19) -.010(2) .0074(19)
C25 .037(3) .031(2) .023(2) -.005(2) .000(2) .0055(19)
C26 .024(2) .025(2) .025(2) .0002(18) -.0017(18) -.0032(18)
C31 .020(2) .0174(18) .022(2) -.0018(16) .0057(16) .0030(16)
C32 .027(2) .0167(19) .023(2) .0002(17) .0034(18) -.0016(16)
C33 .034(3) .020(2) .032(2) -.0043(18) .006(2) -.0063(18)
C34 .030(2) .035(2) .027(2) -.009(2) .0020(19) -.013(2)
C35 .025(2) .041(3) .020(2) .0057(19) .0017(18) -.003(2)
C36 .029(2) .021(2) .024(2) .0047(17) -.0023(18) -.0025(17)
O1 .069(3) .069(3) .105(4) -.035(3) .038(3) -.024(3)
C3 .054(4) .045(3) .059(4) -.007(3) .003(3) .004(3)
C4 .051(4) .045(4) .096(5) -.004(3) -.012(4) -.001(4)
C5 .079(5) .058(5) .088(6) -.019(4) -.015(4) .006(4)

loop_
_atom_type_symbol
_atom_type_description
_atom_type_scat_dispersion_real
_atom_type_scat_dispersion_imag
_atom_type_scat_source
C C .0033 .0016 'International Tables Vol C Tables 4.2.6.8 and 6.1.1.4'
H H .0000 .0000 'International Tables Vol C Tables 4.2.6.8 and 6.1.1.4'
O O .0106 .0060 'International Tables Vol C Tables 4.2.6.8 and 6.1.1.4'
P P .1023 .0942 'International Tables Vol C Tables 4.2.6.8 and 6.1.1.4'
Pd Pd -.9988 1.0072 'International Tables Vol C Tables 4.2.6.8 and 6.1.1.4'
I I -.4742 1.8119 'International Tables Vol C Tables 4.2.6.8 and 6.1.1.4'

loop_
_geom_angle_atom_site_label_1
_geom_angle_atom_site_label_2
_geom_angle_atom_site_label_3
_geom_angle_site_symmetry_1
_geom_angle_site_symmetry_3
_geom_angle
_geom_angle_publ_flag
P Pd P 3_666 . 180.0 ?
P Pd I 3_666 . 87.25(3) y
P Pd I . . 92.75(3) y
P Pd I 3_666 3_666 92.75(3) ?
P Pd I . 3_666 87.25(3) ?
I Pd I . 3_666 180.0 ?
C31 P C21 . . 109.51(18) y
C31 P C11 . . 103.56(19) y
C21 P C11 . . 100.76(19) y
C31 P Pd . . 108.96(14) y
C21 P Pd . . 114.00(14) y
C11 P Pd . . 119.24(13) y
C12 C11 C16 . . 119.2(4) ?
C12 C11 P . . 118.1(3) ?
C16 C11 P . . 122.7(3) ?
C11 C12 C13 . . 120.1(5) ?
C14 C13 C12 . . 120.2(5) ?
C15 C14 C13 . . 119.8(5) ?
C14 C15 C16 . . 120.3(5) ?
C11 C16 C15 . . 120.4(5) ?
C26 C21 C22 . . 119.2(4) ?
C26 C21 P . . 120.4(3) ?
C22 C21 P . . 120.2(3) ?
C23 C22 C21 . . 119.9(4) ?
C24 C23 C22 . . 120.2(4) ?
C23 C24 C25 . . 120.6(4) ?
C24 C25 C26 . . 119.4(4) ?
C21 C26 C25 . . 120.6(4) ?
C32 C31 C36 . . 118.4(4) ?
C32 C31 P . . 124.8(3) ?
C36 C31 P . . 116.8(3) ?
C33 C32 C31 . . 120.8(4) ?
C34 C33 C32 . . 120.3(4) ?
C33 C34 C35 . . 119.8(4) ?
C36 C35 C34 . . 120.0(4) ?
C35 C36 C31 . . 120.7(4) ?
C2A O1 C2B . . 26.7(8) ?
C2A O1 C5 . . 108.6(6) ?
C2B O1 C5 . . 108.9(7) ?
O1 C2A C3 . . 108.0(7) ?
O1 C2B C3 . . 105.0(9) ?
C2A C3 C4 . . 99.4(6) ?
C2A C3 C2B . . 25.0(7) ?
C4 C3 C2B . . 106.9(7) ?
C5 C4 C3 . . 104.3(5) ?
O1 C5 C4 . . 106.0(6) ?

loop_
_geom_bond_atom_site_label_1
_geom_bond_atom_site_label_2
_geom_bond_site_symmetry_2
_geom_bond_distance
_geom_bond_publ_flag
I Pd . 2.6081(5) y
Pd P 3_666 2.3384(11) ?
Pd P . 2.3384(11) y
Pd I 3_666 2.6081(5) ?
P C31 . 1.820(4) y
P C21 . 1.824(4) y
P C11 . 1.840(4) y
C11 C12 . 1.387(6) ?
C11 C16 . 1.387(6) ?
C12 C13 . 1.399(6) ?
C13 C14 . 1.380(8) ?
C14 C15 . 1.376(8) ?
C15 C16 . 1.391(7) ?
C21 C26 . 1.396(6) ?
C21 C22 . 1.408(6) ?
C22 C23 . 1.395(6) ?
C23 C24 . 1.387(6) ?
C24 C25 . 1.394(7) ?
C25 C26 . 1.401(6) ?
C31 C32 . 1.394(5) ?
C31 C36 . 1.408(6) ?
C32 C33 . 1.389(6) ?
C33 C34 . 1.385(7) ?
C34 C35 . 1.393(6) ?
C35 C36 . 1.386(6) ?
O1 C2A . 1.389(10) ?
O1 C2B . 1.429(13) ?
O1 C5 . 1.446(9) ?
C2A C3 . 1.499(10) ?
C2B C3 . 1.516(14) ?
C3 C4 . 1.516(8) ?
C4 C5 . 1.478(9) ?
